data_7045643
loop_
_publ_author_name
'Nguyen, Minh Tho'
'Gabidullin, Bulat'
'Nikonov, Georgii I.'

_publ_section_title
;
 Neutral and anionic zinc compounds supported by a bis(imino)phenyl NCN
 ligand.
;
_journal_issue 13
_journal_name_full 'Dalton transactions (Cambridge, England : 2003)'
_journal_page_first 4607
_journal_page_last 4612
_journal_paper_doi 10.1039/c8dt00149a
_journal_volume 47
_journal_year 2018
_chemical_formula_sum 'C64 H80 N4 Zn2'
_chemical_formula_weight 1036.06
_space_group_crystal_system monoclinic
_space_group_IT_number 14
_space_group_name_Hall '-P 2ybc'
_space_group_name_H-M_alt 'P 1 21/c 1'
_symmetry_space_group_name_Hall '-P 2ybc'
_symmetry_space_group_name_H-M 'P 1 21/c 1'
_atom_sites_solution_hydrogens geom
_audit_creation_method SHELXL-2014/7
_audit_update_record
;
2017-10-27 deposited with the CCDC.
2018-02-15 downloaded from the CCDC.
;
_cell_angle_alpha 90
_cell_angle_beta 114.8170(10)
_cell_angle_gamma 90
_cell_formula_units_Z 4
_cell_length_a 21.465(2)
_cell_length_b 15.5065(14)
_cell_length_c 19.1466(18)
_cell_measurement_reflns_used 9928
_cell_measurement_temperature 200(2)
_cell_measurement_theta_max 25.87
_cell_measurement_theta_min 2.28
_cell_volume 5784.4(9)
_computing_cell_refinement 'APEX II (Bruker, 2009)'
_computing_data_collection 'APEX II (Bruker, 2009)'
_computing_data_reduction 'SAINT (Bruker)'
_computing_molecular_graphics 'Mercury (Macrae et al., 2008)'
_computing_publication_material 'CIFTAB (Sheldrick, 1997)'
_computing_structure_refinement 'SHELXL-2014/7 (Sheldrick, 2014)'
_computing_structure_solution 'XT (Sheldrick, 2014)'
_diffrn_ambient_temperature 200(2)
_diffrn_measured_fraction_theta_full 1.000
_diffrn_measured_fraction_theta_max 0.985
_diffrn_measurement_device_type 'Bruker APEX-II CCD'
_diffrn_measurement_method '\f and \w scans'
_diffrn_radiation_type MoK\a
_diffrn_radiation_wavelength 0.71073
_diffrn_reflns_av_R_equivalents 0.0594
_diffrn_reflns_av_unetI/netI 0.0550
_diffrn_reflns_Laue_measured_fraction_full 1.000
_diffrn_reflns_Laue_measured_fraction_max 0.985
_diffrn_reflns_limit_h_max 28
_diffrn_reflns_limit_h_min -28
_diffrn_reflns_limit_k_max 20
_diffrn_reflns_limit_k_min -20
_diffrn_reflns_limit_l_max 25
_diffrn_reflns_limit_l_min -25
_diffrn_reflns_number 69330
_diffrn_reflns_point_group_measured_fraction_full 1.000
_diffrn_reflns_point_group_measured_fraction_max 0.985
_diffrn_reflns_theta_full 25.242
_diffrn_reflns_theta_max 28.323
_diffrn_reflns_theta_min 1.678
_exptl_absorpt_coefficient_mu 0.870
_exptl_absorpt_correction_T_max 0.7457
_exptl_absorpt_correction_T_min 0.6412
_exptl_absorpt_correction_type multi-scan
_exptl_absorpt_process_details 'SADABS, Bruker (2003)'
_exptl_crystal_colour orange
_exptl_crystal_density_diffrn 1.190
_exptl_crystal_description block
_exptl_crystal_F_000 2208
_exptl_crystal_size_max 0.434
_exptl_crystal_size_mid 0.344
_exptl_crystal_size_min 0.082
_refine_diff_density_max 1.595
_refine_diff_density_min -1.270
_refine_diff_density_rms 0.071
_refine_ls_extinction_method none
_refine_ls_goodness_of_fit_ref 1.020
_refine_ls_hydrogen_treatment constr
_refine_ls_matrix_type full
_refine_ls_number_parameters 631
_refine_ls_number_reflns 14211
_refine_ls_number_restraints 0
_refine_ls_restrained_S_all 1.020
_refine_ls_R_factor_all 0.1192
_refine_ls_R_factor_gt 0.0508
_refine_ls_shift/su_max 0.001
_refine_ls_shift/su_mean 0.000
_refine_ls_structure_factor_coef Fsqd
_refine_ls_weighting_details 'w=1/[\s^2^(Fo^2^)+(0.0891P)^2^+2.6331P] where P=(Fo^2^+2Fc^2^)/3'
_refine_ls_weighting_scheme calc
_refine_ls_wR_factor_gt 0.1316
_refine_ls_wR_factor_ref 0.1798
_reflns_Friedel_coverage 0.000
_reflns_number_gt 7845
_reflns_number_total 14211
_reflns_threshold_expression 'I > 2\s(I)'
_cod_data_source_file c8dt00149a2.cif
_cod_data_source_block shelx_CCDC2
_cod_depositor_comments 'Adding full bibliography for 7045641--7045644.cif.'
_cod_original_cell_volume 5784.3(9)
_cod_database_code 7045643
_shelx_shelxl_version_number 2014/7
_shelx_space_group_comment
;
The symmetry employed for this shelxl refinement is uniquely defined
by the following loop, which should always be used as a source of
symmetry information in preference to the above space-group names.
They are only intended as comments.
;
_shelx_estimated_absorpt_t_min 0.704
_shelx_estimated_absorpt_t_max 0.932

loop_
_space_group_symop_operation_xyz
'x, y, z'
'-x, y+1/2, -z+1/2'
'-x, -y, -z'
'x, -y-1/2, z-1/2'

loop_
_atom_site_label
_atom_site_type_symbol
_atom_site_fract_x
_atom_site_fract_y
_atom_site_fract_z
_atom_site_U_iso_or_equiv
_atom_site_adp_type
_atom_site_occupancy
_atom_site_site_symmetry_order
_atom_site_calc_flag
_atom_site_refinement_flags_posn
_atom_site_refinement_flags_adp
Zn1 Zn 0.74114(2) 0.40387(2) 0.25130(2) 0.03261(11) Uani 1 1 d . .
Zn2 Zn 0.75642(2) 0.59269(3) 0.25537(2) 0.04497(13) Uani 1 1 d . .
N1 N 0.74915(12) 0.31650(17) 0.34291(14) 0.0349(6) Uani 1 1 d . .
N3 N 0.71657(13) 0.31636(17) 0.15479(14) 0.0360(6) Uani 1 1 d . .
N4 N 0.84464(14) 0.60115(18) 0.32711(16) 0.0431(7) Uani 1 1 d . .
N2 N 0.67232(13) 0.62746(18) 0.18723(15) 0.0416(6) Uani 1 1 d . .
C1 C 0.66922(15) 0.4637(2) 0.27792(17) 0.0338(7) Uani 1 1 d . .
C2 C 0.67101(16) 0.4261(2) 0.34556(17) 0.0350(7) Uani 1 1 d . .
C3 C 0.62697(18) 0.4499(2) 0.3787(2) 0.0463(8) Uani 1 1 d . .
H3A H 0.6299 0.4227 0.4245 0.056 Uiso 1 1 calc R U
C4 C 0.57915(19) 0.5134(2) 0.3442(2) 0.0522(10) Uani 1 1 d . .
H4A H 0.5489 0.5310 0.3662 0.063 Uiso 1 1 calc R U
C5 C 0.57541(17) 0.5512(2) 0.2777(2) 0.0485(9) Uani 1 1 d . .
H5A H 0.5418 0.5945 0.2538 0.058 Uiso 1 1 calc R U
C6 C 0.61964(15) 0.5278(2) 0.24404(18) 0.0363(7) Uani 1 1 d . .
C7 C 0.61276(17) 0.5729(2) 0.1715(2) 0.0429(8) Uani 1 1 d . .
H7A H 0.6088 0.5297 0.1319 0.051 Uiso 1 1 calc R U
H7B H 0.5706 0.6086 0.1515 0.051 Uiso 1 1 calc R U
C8 C 0.71486(16) 0.3510(2) 0.37714(18) 0.0399(8) Uani 1 1 d . .
H8A H 0.7182 0.3269 0.4242 0.048 Uiso 1 1 calc R U
C9 C 0.77887(17) 0.2333(2) 0.36963(17) 0.0383(7) Uani 1 1 d . .
C10 C 0.73503(18) 0.1631(2) 0.36364(19) 0.0449(8) Uani 1 1 d . .
C11 C 0.7665(2) 0.0837(2) 0.3916(2) 0.0563(10) Uani 1 1 d . .
H11A H 0.7387 0.0350 0.3886 0.068 Uiso 1 1 calc R U
C12 C 0.8368(2) 0.0744(3) 0.4233(2) 0.0619(11) Uani 1 1 d . .
H12A H 0.8568 0.0202 0.4433 0.074 Uiso 1 1 calc R U
C13 C 0.8779(2) 0.1433(3) 0.4261(2) 0.0571(10) Uani 1 1 d . .
H13A H 0.9262 0.1357 0.4471 0.068 Uiso 1 1 calc R U
C14 C 0.85021(17) 0.2239(2) 0.3988(2) 0.0463(8) Uani 1 1 d . .
C15 C 0.89596(17) 0.2998(3) 0.4020(2) 0.0520(9) Uani 1 1 d . .
H15A H 0.8654 0.3498 0.3764 0.062 Uiso 1 1 calc R U
C16 C 0.9407(2) 0.3261(3) 0.4850(2) 0.0680(12) Uani 1 1 d . .
H16A H 0.9696 0.3751 0.4853 0.102 Uiso 1 1 calc R U
H16B H 0.9113 0.3425 0.5105 0.102 Uiso 1 1 calc R U
H16C H 0.9698 0.2774 0.5124 0.102 Uiso 1 1 calc R U
C17 C 0.9392(2) 0.2811(3) 0.3574(2) 0.0650(11) Uani 1 1 d . .
H17A H 0.9681 0.3312 0.3606 0.098 Uiso 1 1 calc R U
H17B H 0.9684 0.2307 0.3798 0.098 Uiso 1 1 calc R U
H17C H 0.9089 0.2695 0.3034 0.098 Uiso 1 1 calc R U
C18 C 0.65729(18) 0.1696(2) 0.3248(2) 0.0533(9) Uani 1 1 d . .
H18A H 0.6454 0.2252 0.2957 0.064 Uiso 1 1 calc R U
C19 C 0.6250(2) 0.0973(3) 0.2673(3) 0.0740(13) Uani 1 1 d . .
H19A H 0.5750 0.1041 0.2437 0.111 Uiso 1 1 calc R U
H19B H 0.6421 0.0996 0.2272 0.111 Uiso 1 1 calc R U
H19C H 0.6370 0.0416 0.2938 0.111 Uiso 1 1 calc R U
C20 C 0.6249(2) 0.1714(3) 0.3828(3) 0.0709(12) Uani 1 1 d . .
H20A H 0.5749 0.1756 0.3550 0.106 Uiso 1 1 calc R U
H20B H 0.6369 0.1184 0.4134 0.106 Uiso 1 1 calc R U
H20C H 0.6423 0.2213 0.4168 0.106 Uiso 1 1 calc R U
C21 C 0.66100(16) 0.6971(2) 0.13434(19) 0.0387(7) Uani 1 1 d . .
C22 C 0.67400(17) 0.6878(2) 0.06887(19) 0.0422(8) Uani 1 1 d . .
C23 C 0.66136(19) 0.7578(2) 0.0188(2) 0.0525(9) Uani 1 1 d . .
H23A H 0.6696 0.7522 -0.0261 0.063 Uiso 1 1 calc R U
C24 C 0.63716(19) 0.8349(3) 0.0335(2) 0.0590(10) Uani 1 1 d . .
H24A H 0.6290 0.8820 -0.0009 0.071 Uiso 1 1 calc R U
C25 C 0.6249(2) 0.8436(2) 0.0977(2) 0.0561(10) Uani 1 1 d . .
H25A H 0.6082 0.8971 0.1071 0.067 Uiso 1 1 calc R U
C26 C 0.63629(18) 0.7760(2) 0.1495(2) 0.0468(8) Uani 1 1 d . .
C27 C 0.6239(2) 0.7877(3) 0.2212(3) 0.0653(11) Uani 1 1 d . .
H27A H 0.6194 0.7290 0.2401 0.078 Uiso 1 1 calc R U
C28 C 0.6854(3) 0.8316(4) 0.2845(3) 0.1036(19) Uani 1 1 d . .
H28A H 0.6765 0.8386 0.3304 0.155 Uiso 1 1 calc R U
H28B H 0.7265 0.7959 0.2972 0.155 Uiso 1 1 calc R U
H28C H 0.6927 0.8883 0.2666 0.155 Uiso 1 1 calc R U
C29 C 0.5585(3) 0.8366(4) 0.2064(4) 0.108(2) Uani 1 1 d . .
H29A H 0.5532 0.8422 0.2546 0.162 Uiso 1 1 calc R U
H29B H 0.5608 0.8941 0.1863 0.162 Uiso 1 1 calc R U
H29C H 0.5192 0.8051 0.1687 0.162 Uiso 1 1 calc R U
C30 C 0.7028(2) 0.6048(2) 0.0524(2) 0.0515(9) Uani 1 1 d . .
H30A H 0.7109 0.5643 0.0961 0.062 Uiso 1 1 calc R U
C31 C 0.6536(3) 0.5610(3) -0.0208(3) 0.0890(16) Uani 1 1 d . .
H31A H 0.6095 0.5516 -0.0182 0.133 Uiso 1 1 calc R U
H31B H 0.6468 0.5978 -0.0650 0.133 Uiso 1 1 calc R U
H31C H 0.6728 0.5055 -0.0264 0.133 Uiso 1 1 calc R U
C32 C 0.7711(2) 0.6195(3) 0.0486(3) 0.0830(15) Uani 1 1 d . .
H32A H 0.8029 0.6478 0.0960 0.125 Uiso 1 1 calc R U
H32B H 0.7904 0.5639 0.0431 0.125 Uiso 1 1 calc R U
H32C H 0.7644 0.6562 0.0044 0.125 Uiso 1 1 calc R U
C33 C 0.81997(16) 0.4411(2) 0.22549(18) 0.0380(7) Uani 1 1 d . .
C34 C 0.80987(17) 0.4022(2) 0.15510(19) 0.0381(7) Uani 1 1 d . .
C35 C 0.8554(2) 0.4107(2) 0.1207(2) 0.0547(10) Uani 1 1 d . .
H35A H 0.8466 0.3829 0.0732 0.066 Uiso 1 1 calc R U
C36 C 0.9135(2) 0.4603(3) 0.1572(3) 0.0664(12) Uani 1 1 d . .
H36A H 0.9449 0.4681 0.1345 0.080 Uiso 1 1 calc R U
C37 C 0.9257(2) 0.4982(2) 0.2264(3) 0.0578(11) Uani 1 1 d . .
H37A H 0.9666 0.5308 0.2517 0.069 Uiso 1 1 calc R U
C38 C 0.88017(16) 0.4906(2) 0.2610(2) 0.0411(8) Uani 1 1 d . .
C39 C 0.89606(17) 0.5367(2) 0.3354(2) 0.0476(8) Uani 1 1 d . .
H39A H 0.8983 0.4943 0.3751 0.057 Uiso 1 1 calc R U
H39B H 0.9415 0.5648 0.3530 0.057 Uiso 1 1 calc R U
C40 C 0.75369(17) 0.3407(2) 0.12041(19) 0.0422(8) Uani 1 1 d . .
H40A H 0.7443 0.3179 0.0709 0.051 Uiso 1 1 calc R U
C41 C 0.67394(16) 0.2417(2) 0.12354(18) 0.0379(7) Uani 1 1 d . .
C42 C 0.60261(17) 0.2499(2) 0.09477(19) 0.0436(8) Uani 1 1 d . .
C43 C 0.5629(2) 0.1776(3) 0.0612(2) 0.0573(10) Uani 1 1 d . .
H43A H 0.5143 0.1816 0.0408 0.069 Uiso 1 1 calc R U
C44 C 0.5927(2) 0.1004(3) 0.0570(2) 0.0605(11) Uani 1 1 d . .
H44A H 0.5646 0.0525 0.0321 0.073 Uiso 1 1 calc R U
C45 C 0.6627(2) 0.0924(2) 0.0888(2) 0.0556(10) Uani 1 1 d . .
H45A H 0.6826 0.0381 0.0872 0.067 Uiso 1 1 calc R U
C46 C 0.70535(18) 0.1624(2) 0.12337(19) 0.0445(8) Uani 1 1 d . .
C47 C 0.7828(2) 0.1491(3) 0.1619(2) 0.0560(10) Uani 1 1 d . .
H47A H 0.8033 0.2002 0.1957 0.067 Uiso 1 1 calc R U
C48 C 0.8027(3) 0.0691(3) 0.2129(3) 0.0826(15) Uani 1 1 d . .
H48A H 0.8527 0.0629 0.2366 0.124 Uiso 1 1 calc R U
H48B H 0.7862 0.0750 0.2533 0.124 Uiso 1 1 calc R U
H48C H 0.7819 0.0180 0.1817 0.124 Uiso 1 1 calc R U
C49 C 0.8148(2) 0.1444(3) 0.1036(3) 0.0736(13) Uani 1 1 d . .
H49A H 0.8645 0.1359 0.1311 0.110 Uiso 1 1 calc R U
H49B H 0.7946 0.0960 0.0684 0.110 Uiso 1 1 calc R U
H49C H 0.8057 0.1983 0.0742 0.110 Uiso 1 1 calc R U
C50 C 0.56870(17) 0.3352(2) 0.0979(2) 0.0482(9) Uani 1 1 d . .
H50A H 0.6059 0.3781 0.1249 0.058 Uiso 1 1 calc R U
C51 C 0.5259(2) 0.3691(3) 0.0170(2) 0.0656(11) Uani 1 1 d . .
H51A H 0.5045 0.4239 0.0203 0.098 Uiso 1 1 calc R U
H51B H 0.5555 0.3781 -0.0097 0.098 Uiso 1 1 calc R U
H51C H 0.4901 0.3271 -0.0114 0.098 Uiso 1 1 calc R U
C52 C 0.5256(2) 0.3266(3) 0.1439(2) 0.0644(11) Uani 1 1 d . .
H52A H 0.5045 0.3823 0.1449 0.097 Uiso 1 1 calc R U
H52B H 0.4897 0.2834 0.1195 0.097 Uiso 1 1 calc R U
H52C H 0.5551 0.3086 0.1966 0.097 Uiso 1 1 calc R U
C53 C 0.86582(16) 0.6739(2) 0.3772(2) 0.0411(8) Uani 1 1 d . .
C54 C 0.86480(16) 0.6701(2) 0.4497(2) 0.0420(8) Uani 1 1 d . .
C55 C 0.88193(18) 0.7436(2) 0.4960(2) 0.0506(9) Uani 1 1 d . .
H55A H 0.8810 0.7417 0.5451 0.061 Uiso 1 1 calc R U
C56 C 0.9002(2) 0.8192(2) 0.4712(2) 0.0566(10) Uani 1 1 d . .
H56A H 0.9112 0.8691 0.5030 0.068 Uiso 1 1 calc R U
C57 C 0.9025(2) 0.8222(2) 0.4008(2) 0.0584(10) Uani 1 1 d . .
H57A H 0.9153 0.8745 0.3845 0.070 Uiso 1 1 calc R U
C58 C 0.88647(18) 0.7502(2) 0.3523(2) 0.0501(9) Uani 1 1 d . .
C59 C 0.8917(2) 0.7546(3) 0.2763(2) 0.0687(12) Uani 1 1 d . .
H59A H 0.8757 0.6975 0.2509 0.082 Uiso 1 1 calc R U
C60 C 0.9648(3) 0.7651(5) 0.2859(4) 0.131(3) Uani 1 1 d . .
H60A H 0.9937 0.7207 0.3211 0.197 Uiso 1 1 calc R U
H60B H 0.9665 0.7589 0.2358 0.197 Uiso 1 1 calc R U
H60C H 0.9817 0.8223 0.3071 0.197 Uiso 1 1 calc R U
C61 C 0.8449(3) 0.8211(4) 0.2227(3) 0.122(2) Uani 1 1 d . .
H61A H 0.8504 0.8211 0.1744 0.182 Uiso 1 1 calc R U
H61B H 0.7972 0.8074 0.2120 0.182 Uiso 1 1 calc R U
H61C H 0.8566 0.8782 0.2466 0.182 Uiso 1 1 calc R U
C62 C 0.84388(18) 0.5883(2) 0.4782(2) 0.0465(8) Uani 1 1 d . .
H62A H 0.8362 0.5425 0.4387 0.056 Uiso 1 1 calc R U
C63 C 0.9004(2) 0.5565(3) 0.5540(3) 0.0698(12) Uani 1 1 d . .
H63A H 0.8851 0.5039 0.5704 0.105 Uiso 1 1 calc R U
H63B H 0.9420 0.5441 0.5465 0.105 Uiso 1 1 calc R U
H63C H 0.9104 0.6011 0.5935 0.105 Uiso 1 1 calc R U
C64 C 0.7768(2) 0.6003(3) 0.4864(3) 0.0660(11) Uani 1 1 d . .
H64A H 0.7649 0.5466 0.5048 0.099 Uiso 1 1 calc R U
H64B H 0.7822 0.6467 0.5233 0.099 Uiso 1 1 calc R U
H64C H 0.7402 0.6155 0.4363 0.099 Uiso 1 1 calc R U

loop_
_atom_site_aniso_label
_atom_site_aniso_U_11
_atom_site_aniso_U_22
_atom_site_aniso_U_33
_atom_site_aniso_U_23
_atom_site_aniso_U_13
_atom_site_aniso_U_12
Zn1 0.03204(19) 0.0361(2) 0.0310(2) 0.00150(15) 0.01444(15) 0.00207(15)
Zn2 0.0344(2) 0.0521(3) 0.0414(2) 0.00256(18) 0.00908(18) 0.00168(18)
N1 0.0309(13) 0.0388(15) 0.0323(14) 0.0041(11) 0.0106(11) 0.0017(11)
N3 0.0349(14) 0.0379(15) 0.0336(14) -0.0014(11) 0.0127(12) 0.0015(11)
N4 0.0324(14) 0.0438(17) 0.0461(16) -0.0046(13) 0.0096(12) 0.0024(12)
N2 0.0354(14) 0.0433(16) 0.0435(16) 0.0097(13) 0.0140(13) -0.0006(12)
C1 0.0291(15) 0.0384(18) 0.0355(16) -0.0004(14) 0.0151(13) 0.0011(13)
C2 0.0379(17) 0.0368(18) 0.0316(16) -0.0021(13) 0.0159(14) -0.0010(13)
C3 0.052(2) 0.053(2) 0.044(2) -0.0013(17) 0.0294(17) -0.0048(17)
C4 0.047(2) 0.061(3) 0.062(2) -0.0021(19) 0.0356(19) 0.0058(18)
C5 0.0374(19) 0.054(2) 0.060(2) 0.0032(18) 0.0261(18) 0.0092(16)
C6 0.0294(16) 0.0401(18) 0.0394(17) 0.0028(14) 0.0145(14) -0.0003(14)
C7 0.0349(17) 0.044(2) 0.047(2) 0.0096(16) 0.0140(15) 0.0054(14)
C8 0.0427(18) 0.047(2) 0.0326(17) 0.0035(14) 0.0179(15) -0.0022(15)
C9 0.0423(18) 0.0416(19) 0.0299(16) 0.0100(14) 0.0142(14) 0.0070(15)
C10 0.051(2) 0.042(2) 0.0433(19) 0.0112(16) 0.0206(17) 0.0014(16)
C11 0.072(3) 0.044(2) 0.056(2) 0.0166(18) 0.030(2) 0.0047(19)
C12 0.080(3) 0.049(2) 0.061(3) 0.023(2) 0.034(2) 0.028(2)
C13 0.050(2) 0.063(3) 0.057(2) 0.016(2) 0.0213(19) 0.021(2)
C14 0.0410(19) 0.051(2) 0.043(2) 0.0104(16) 0.0142(16) 0.0119(16)
C15 0.0319(18) 0.061(2) 0.057(2) 0.0073(19) 0.0120(17) 0.0060(17)
C16 0.050(2) 0.085(3) 0.065(3) -0.011(2) 0.020(2) 0.002(2)
C17 0.047(2) 0.089(3) 0.057(2) 0.001(2) 0.020(2) -0.002(2)
C18 0.047(2) 0.047(2) 0.062(2) 0.0129(19) 0.0184(19) -0.0085(17)
C19 0.066(3) 0.087(3) 0.067(3) -0.007(2) 0.027(2) -0.021(2)
C20 0.064(3) 0.064(3) 0.093(3) 0.006(2) 0.041(3) -0.002(2)
C21 0.0351(17) 0.0354(18) 0.0427(19) 0.0028(14) 0.0134(15) -0.0024(14)
C22 0.0417(18) 0.0403(19) 0.0453(19) 0.0043(15) 0.0191(16) -0.0020(15)
C23 0.055(2) 0.054(2) 0.049(2) 0.0105(18) 0.0226(18) -0.0030(18)
C24 0.053(2) 0.051(2) 0.069(3) 0.023(2) 0.022(2) -0.0001(19)
C25 0.055(2) 0.035(2) 0.081(3) 0.0067(19) 0.032(2) 0.0067(17)
C26 0.046(2) 0.043(2) 0.053(2) 0.0001(17) 0.0224(17) -0.0008(16)
C27 0.087(3) 0.053(2) 0.075(3) -0.009(2) 0.053(3) 0.000(2)
C28 0.114(5) 0.125(5) 0.076(3) -0.031(3) 0.044(3) 0.004(4)
C29 0.104(4) 0.114(5) 0.143(5) -0.017(4) 0.087(4) 0.011(4)
C30 0.063(2) 0.046(2) 0.055(2) 0.0006(18) 0.034(2) 0.0006(18)
C31 0.079(3) 0.086(4) 0.113(4) -0.050(3) 0.052(3) -0.016(3)
C32 0.063(3) 0.072(3) 0.125(4) 0.001(3) 0.051(3) 0.007(2)
C33 0.0347(17) 0.0402(18) 0.0413(18) 0.0034(15) 0.0182(15) 0.0060(14)
C34 0.0416(18) 0.0370(18) 0.0434(18) 0.0024(15) 0.0255(15) 0.0047(15)
C35 0.066(3) 0.056(2) 0.060(2) -0.0032(19) 0.044(2) 0.001(2)
C36 0.061(3) 0.074(3) 0.090(3) 0.000(3) 0.057(3) -0.003(2)
C37 0.044(2) 0.056(3) 0.084(3) 0.000(2) 0.037(2) -0.0054(18)
C38 0.0318(17) 0.041(2) 0.053(2) 0.0039(16) 0.0195(16) 0.0023(14)
C39 0.0315(17) 0.048(2) 0.055(2) -0.0021(17) 0.0100(16) 0.0000(15)
C40 0.0486(19) 0.047(2) 0.0350(17) 0.0006(15) 0.0209(16) 0.0051(16)
C41 0.0421(18) 0.0370(18) 0.0323(17) -0.0035(14) 0.0135(14) -0.0003(14)
C42 0.0434(19) 0.043(2) 0.0395(19) 0.0008(15) 0.0128(15) -0.0010(16)
C43 0.051(2) 0.058(3) 0.055(2) -0.0072(19) 0.0151(19) -0.0101(19)
C44 0.068(3) 0.053(3) 0.055(2) -0.0140(19) 0.021(2) -0.015(2)
C45 0.069(3) 0.042(2) 0.054(2) -0.0139(18) 0.024(2) -0.0011(19)
C46 0.052(2) 0.044(2) 0.0365(18) -0.0062(15) 0.0169(16) 0.0031(16)
C47 0.057(2) 0.050(2) 0.053(2) -0.0078(18) 0.0144(19) 0.0130(18)
C48 0.086(3) 0.085(3) 0.068(3) 0.010(3) 0.024(3) 0.032(3)
C49 0.068(3) 0.074(3) 0.083(3) -0.004(2) 0.035(3) 0.018(2)
C50 0.0344(18) 0.049(2) 0.052(2) 0.0018(17) 0.0093(16) 0.0002(16)
C51 0.059(2) 0.070(3) 0.066(3) 0.021(2) 0.025(2) 0.013(2)
C52 0.062(3) 0.074(3) 0.060(3) 0.003(2) 0.028(2) 0.012(2)
C53 0.0290(16) 0.0382(19) 0.049(2) 0.0010(16) 0.0089(15) 0.0029(14)
C54 0.0346(17) 0.0384(19) 0.051(2) -0.0002(16) 0.0156(15) 0.0031(14)
C55 0.048(2) 0.051(2) 0.051(2) -0.0034(18) 0.0193(18) 0.0049(17)
C56 0.058(2) 0.038(2) 0.066(3) -0.0087(19) 0.019(2) 0.0002(18)
C57 0.058(2) 0.039(2) 0.072(3) 0.005(2) 0.021(2) -0.0035(18)
C58 0.046(2) 0.046(2) 0.052(2) 0.0074(17) 0.0155(17) -0.0005(17)
C59 0.084(3) 0.061(3) 0.063(3) 0.009(2) 0.033(2) -0.009(2)
C60 0.102(5) 0.204(8) 0.113(5) 0.019(5) 0.070(4) -0.011(5)
C61 0.152(6) 0.140(6) 0.078(4) 0.047(4) 0.053(4) 0.042(5)
C62 0.046(2) 0.048(2) 0.050(2) -0.0025(16) 0.0249(17) -0.0063(16)
C63 0.060(3) 0.067(3) 0.081(3) 0.024(2) 0.028(2) -0.004(2)
C64 0.053(2) 0.073(3) 0.080(3) -0.003(2) 0.037(2) -0.009(2)

loop_
_atom_type_symbol
_atom_type_description
_atom_type_scat_dispersion_real
_atom_type_scat_dispersion_imag
_atom_type_scat_source
C C 0.0033 0.0016 'International Tables Vol C Tables 4.2.6.8 and 6.1.1.4'
H H 0.0000 0.0000 'International Tables Vol C Tables 4.2.6.8 and 6.1.1.4'
N N 0.0061 0.0033 'International Tables Vol C Tables 4.2.6.8 and 6.1.1.4'
Zn Zn 0.2839 1.4301 'International Tables Vol C Tables 4.2.6.8 and 6.1.1.4'

loop_
_geom_angle_atom_site_label_1
_geom_angle_atom_site_label_2
_geom_angle_atom_site_label_3
_geom_angle
C33 Zn1 C1 136.48(13)
C33 Zn1 N1 125.64(11)
C1 Zn1 N1 83.86(11)
C33 Zn1 N3 84.28(11)
C1 Zn1 N3 123.88(11)
N1 Zn1 N3 101.93(10)
C33 Zn1 Zn2 68.26(9)
C1 Zn1 Zn2 68.22(9)
N1 Zn1 Zn2 129.11(7)
N3 Zn1 Zn2 128.95(7)
N2 Zn2 N4 158.53(13)
N2 Zn2 Zn1 102.18(9)
N4 Zn2 Zn1 99.26(9)
C8 N1 C9 117.1(3)
C8 N1 Zn1 106.5(2)
C9 N1 Zn1 136.4(2)
C40 N3 C41 116.5(3)
C40 N3 Zn1 105.7(2)
C41 N3 Zn1 137.8(2)
C53 N4 C39 117.4(3)
C53 N4 Zn2 120.1(2)
C39 N4 Zn2 122.5(2)
C21 N2 C7 114.8(3)
C21 N2 Zn2 123.9(2)
C7 N2 Zn2 120.0(2)
C6 C1 C2 116.2(3)
C6 C1 Zn1 135.6(2)
C2 C1 Zn1 108.1(2)
C3 C2 C1 123.4(3)
C3 C2 C8 117.7(3)
C1 C2 C8 118.4(3)
C4 C3 C2 118.9(3)
C4 C3 H3A 120.6
C2 C3 H3A 120.6
C5 C4 C3 119.5(3)
C5 C4 H4A 120.2
C3 C4 H4A 120.2
C4 C5 C6 121.9(3)
C4 C5 H5A 119.0
C6 C5 H5A 119.0
C5 C6 C1 120.1(3)
C5 C6 C7 118.7(3)
C1 C6 C7 121.2(3)
N2 C7 C6 110.0(3)
N2 C7 H7A 109.7
C6 C7 H7A 109.7
N2 C7 H7B 109.7
C6 C7 H7B 109.7
H7A C7 H7B 108.2
N1 C8 C2 121.8(3)
N1 C8 H8A 119.1
C2 C8 H8A 119.1
C14 C9 C10 122.2(3)
C14 C9 N1 118.9(3)
C10 C9 N1 118.9(3)
C11 C10 C9 116.7(3)
C11 C10 C18 120.0(3)
C9 C10 C18 123.2(3)
C12 C11 C10 121.6(4)
C12 C11 H11A 119.2
C10 C11 H11A 119.2
C13 C12 C11 120.3(4)
C13 C12 H12A 119.9
C11 C12 H12A 119.9
C12 C13 C14 121.3(4)
C12 C13 H13A 119.4
C14 C13 H13A 119.4
C13 C14 C9 117.8(3)
C13 C14 C15 121.0(3)
C9 C14 C15 121.1(3)
C14 C15 C16 111.2(3)
C14 C15 C17 111.4(3)
C16 C15 C17 111.5(3)
C14 C15 H15A 107.5
C16 C15 H15A 107.5
C17 C15 H15A 107.5
C15 C16 H16A 109.5
C15 C16 H16B 109.5
H16A C16 H16B 109.5
C15 C16 H16C 109.5
H16A C16 H16C 109.5
H16B C16 H16C 109.5
C15 C17 H17A 109.5
C15 C17 H17B 109.5
H17A C17 H17B 109.5
C15 C17 H17C 109.5
H17A C17 H17C 109.5
H17B C17 H17C 109.5
C10 C18 C19 112.3(3)
C10 C18 C20 112.6(3)
C19 C18 C20 109.2(3)
C10 C18 H18A 107.5
C19 C18 H18A 107.5
C20 C18 H18A 107.5
C18 C19 H19A 109.5
C18 C19 H19B 109.5
H19A C19 H19B 109.5
C18 C19 H19C 109.5
H19A C19 H19C 109.5
H19B C19 H19C 109.5
C18 C20 H20A 109.5
C18 C20 H20B 109.5
H20A C20 H20B 109.5
C18 C20 H20C 109.5
H20A C20 H20C 109.5
H20B C20 H20C 109.5
C22 C21 C26 120.4(3)
C22 C21 N2 121.2(3)
C26 C21 N2 118.4(3)
C23 C22 C21 118.7(3)
C23 C22 C30 119.7(3)
C21 C22 C30 121.6(3)
C24 C23 C22 120.9(4)
C24 C23 H23A 119.5
C22 C23 H23A 119.5
C25 C24 C23 120.1(4)
C25 C24 H24A 120.0
C23 C24 H24A 120.0
C24 C25 C26 121.5(4)
C24 C25 H25A 119.2
C26 C25 H25A 119.2
C25 C26 C21 118.4(3)
C25 C26 C27 120.6(3)
C21 C26 C27 121.0(3)
C26 C27 C29 113.1(4)
C26 C27 C28 110.6(4)
C29 C27 C28 110.5(4)
C26 C27 H27A 107.5
C29 C27 H27A 107.5
C28 C27 H27A 107.5
C27 C28 H28A 109.5
C27 C28 H28B 109.5
H28A C28 H28B 109.5
C27 C28 H28C 109.5
H28A C28 H28C 109.5
H28B C28 H28C 109.5
C27 C29 H29A 109.5
C27 C29 H29B 109.5
H29A C29 H29B 109.5
C27 C29 H29C 109.5
H29A C29 H29C 109.5
H29B C29 H29C 109.5
C31 C30 C32 109.6(4)
C31 C30 C22 112.7(3)
C32 C30 C22 111.7(3)
C31 C30 H30A 107.6
C32 C30 H30A 107.6
C22 C30 H30A 107.6
C30 C31 H31A 109.5
C30 C31 H31B 109.5
H31A C31 H31B 109.5
C30 C31 H31C 109.5
H31A C31 H31C 109.5
H31B C31 H31C 109.5
C30 C32 H32A 109.5
C30 C32 H32B 109.5
H32A C32 H32B 109.5
C30 C32 H32C 109.5
H32A C32 H32C 109.5
H32B C32 H32C 109.5
C34 C33 C38 115.9(3)
C34 C33 Zn1 107.5(2)
C38 C33 Zn1 136.5(2)
C35 C34 C33 123.7(3)
C35 C34 C40 117.1(3)
C33 C34 C40 118.8(3)
C36 C35 C34 118.5(3)
C36 C35 H35A 120.8
C34 C35 H35A 120.8
C37 C36 C35 119.6(3)
C37 C36 H36A 120.2
C35 C36 H36A 120.2
C36 C37 C38 122.3(4)
C36 C37 H37A 118.8
C38 C37 H37A 118.8
C37 C38 C33 120.0(3)
C37 C38 C39 119.0(3)
C33 C38 C39 121.0(3)
N4 C39 C38 111.5(3)
N4 C39 H39A 109.3
C38 C39 H39A 109.3
N4 C39 H39B 109.3
C38 C39 H39B 109.3
H39A C39 H39B 108.0
N3 C40 C34 122.0(3)
N3 C40 H40A 119.0
C34 C40 H40A 119.0
C42 C41 C46 121.7(3)
C42 C41 N3 119.4(3)
C46 C41 N3 118.9(3)
C43 C42 C41 117.7(3)
C43 C42 C50 120.6(3)
C41 C42 C50 121.7(3)
C44 C43 C42 121.3(4)
C44 C43 H43A 119.3
C42 C43 H43A 119.3
C45 C44 C43 120.2(4)
C45 C44 H44A 119.9
C43 C44 H44A 119.9
C44 C45 C46 121.2(4)
C44 C45 H45A 119.4
C46 C45 H45A 119.4
C45 C46 C41 117.6(3)
C45 C46 C47 119.4(3)
C41 C46 C47 123.0(3)
C46 C47 C48 112.0(4)
C46 C47 C49 112.6(3)
C48 C47 C49 109.6(3)
C46 C47 H47A 107.5
C48 C47 H47A 107.5
C49 C47 H47A 107.5
C47 C48 H48A 109.5
C47 C48 H48B 109.5
H48A C48 H48B 109.5
C47 C48 H48C 109.5
H48A C48 H48C 109.5
H48B C48 H48C 109.5
C47 C49 H49A 109.5
C47 C49 H49B 109.5
H49A C49 H49B 109.5
C47 C49 H49C 109.5
H49A C49 H49C 109.5
H49B C49 H49C 109.5
C42 C50 C51 110.7(3)
C42 C50 C52 111.2(3)
C51 C50 C52 111.3(3)
C42 C50 H50A 107.8
C51 C50 H50A 107.8
C52 C50 H50A 107.8
C50 C51 H51A 109.5
C50 C51 H51B 109.5
H51A C51 H51B 109.5
C50 C51 H51C 109.5
H51A C51 H51C 109.5
H51B C51 H51C 109.5
C50 C52 H52A 109.5
C50 C52 H52B 109.5
H52A C52 H52B 109.5
C50 C52 H52C 109.5
H52A C52 H52C 109.5
H52B C52 H52C 109.5
C54 C53 C58 120.6(3)
C54 C53 N4 120.0(3)
C58 C53 N4 119.4(3)
C55 C54 C53 119.0(3)
C55 C54 C62 119.5(3)
C53 C54 C62 121.5(3)
C56 C55 C54 120.9(4)
C56 C55 H55A 119.6
C54 C55 H55A 119.6
C57 C56 C55 119.9(4)
C57 C56 H56A 120.0
C55 C56 H56A 120.0
C56 C57 C58 121.7(4)
C56 C57 H57A 119.2
C58 C57 H57A 119.2
C57 C58 C53 117.9(4)
C57 C58 C59 120.5(4)
C53 C58 C59 121.6(3)
C61 C59 C58 113.0(4)
C61 C59 C60 111.8(5)
C58 C59 C60 112.4(4)
C61 C59 H59A 106.3
C58 C59 H59A 106.3
C60 C59 H59A 106.3
C59 C60 H60A 109.5
C59 C60 H60B 109.5
H60A C60 H60B 109.5
C59 C60 H60C 109.5
H60A C60 H60C 109.5
H60B C60 H60C 109.5
C59 C61 H61A 109.5
C59 C61 H61B 109.5
H61A C61 H61B 109.5
C59 C61 H61C 109.5
H61A C61 H61C 109.5
H61B C61 H61C 109.5
C54 C62 C64 111.6(3)
C54 C62 C63 111.9(3)
C64 C62 C63 110.5(3)
C54 C62 H62A 107.5
C64 C62 H62A 107.5
C63 C62 H62A 107.5
C62 C63 H63A 109.5
C62 C63 H63B 109.5
H63A C63 H63B 109.5
C62 C63 H63C 109.5
H63A C63 H63C 109.5
H63B C63 H63C 109.5
C62 C64 H64A 109.5
C62 C64 H64B 109.5
H64A C64 H64B 109.5
C62 C64 H64C 109.5
H64A C64 H64C 109.5
H64B C64 H64C 109.5

loop_
_geom_bond_atom_site_label_1
_geom_bond_atom_site_label_2
_geom_bond_distance
Zn1 C33 2.035(3)
Zn1 C1 2.040(3)
Zn1 N1 2.165(2)
Zn1 N3 2.172(3)
Zn1 Zn2 2.9436(6)
Zn2 N2 1.810(3)
Zn2 N4 1.818(3)
N1 C8 1.290(4)
N1 C9 1.435(4)
N3 C40 1.285(4)
N3 C41 1.440(4)
N4 C53 1.427(4)
N4 C39 1.447(4)
N2 C21 1.429(4)
N2 C7 1.455(4)
C1 C6 1.401(4)
C1 C2 1.406(4)
C2 C3 1.392(4)
C2 C8 1.460(4)
C3 C4 1.375(5)
C3 H3A 0.9500
C4 C5 1.373(5)
C4 H4A 0.9500
C5 C6 1.401(4)
C5 H5A 0.9500
C6 C7 1.505(4)
C7 H7A 0.9900
C7 H7B 0.9900
C8 H8A 0.9500
C9 C14 1.400(4)
C9 C10 1.411(5)
C10 C11 1.398(5)
C10 C18 1.518(5)
C11 C12 1.377(6)
C11 H11A 0.9500
C12 C13 1.372(6)
C12 H12A 0.9500
C13 C14 1.389(5)
C13 H13A 0.9500
C14 C15 1.517(5)
C15 C16 1.526(5)
C15 C17 1.530(5)
C15 H15A 1.0000
C16 H16A 0.9800
C16 H16B 0.9800
C16 H16C 0.9800
C17 H17A 0.9800
C17 H17B 0.9800
C17 H17C 0.9800
C18 C19 1.519(5)
C18 C20 1.538(5)
C18 H18A 1.0000
C19 H19A 0.9800
C19 H19B 0.9800
C19 H19C 0.9800
C20 H20A 0.9800
C20 H20B 0.9800
C20 H20C 0.9800
C21 C22 1.401(4)
C21 C26 1.411(5)
C22 C23 1.398(5)
C22 C30 1.517(5)
C23 C24 1.379(5)
C23 H23A 0.9500
C24 C25 1.366(5)
C24 H24A 0.9500
C25 C26 1.393(5)
C25 H25A 0.9500
C26 C27 1.514(5)
C27 C29 1.514(6)
C27 C28 1.527(7)
C27 H27A 1.0000
C28 H28A 0.9800
C28 H28B 0.9800
C28 H28C 0.9800
C29 H29A 0.9800
C29 H29B 0.9800
C29 H29C 0.9800
C30 C31 1.515(6)
C30 C32 1.517(5)
C30 H30A 1.0000
C31 H31A 0.9800
C31 H31B 0.9800
C31 H31C 0.9800
C32 H32A 0.9800
C32 H32B 0.9800
C32 H32C 0.9800
C33 C34 1.408(4)
C33 C38 1.409(4)
C34 C35 1.395(4)
C34 C40 1.461(5)
C35 C36 1.380(6)
C35 H35A 0.9500
C36 C37 1.370(6)
C36 H36A 0.9500
C37 C38 1.398(5)
C37 H37A 0.9500
C38 C39 1.499(5)
C39 H39A 0.9900
C39 H39B 0.9900
C40 H40A 0.9500
C41 C42 1.398(4)
C41 C46 1.404(5)
C42 C43 1.392(5)
C42 C50 1.523(5)
C43 C44 1.373(5)
C43 H43A 0.9500
C44 C45 1.371(6)
C44 H44A 0.9500
C45 C46 1.395(5)
C45 H45A 0.9500
C46 C47 1.524(5)
C47 C48 1.526(6)
C47 C49 1.537(5)
C47 H47A 1.0000
C48 H48A 0.9800
C48 H48B 0.9800
C48 H48C 0.9800
C49 H49A 0.9800
C49 H49B 0.9800
C49 H49C 0.9800
C50 C51 1.525(5)
C50 C52 1.526(5)
C50 H50A 1.0000
C51 H51A 0.9800
C51 H51B 0.9800
C51 H51C 0.9800
C52 H52A 0.9800
C52 H52B 0.9800
C52 H52C 0.9800
C53 C54 1.399(5)
C53 C58 1.415(5)
C54 C55 1.395(5)
C54 C62 1.520(5)
C55 C56 1.381(5)
C55 H55A 0.9500
C56 C57 1.371(5)
C56 H56A 0.9500
C57 C58 1.400(5)
C57 H57A 0.9500
C58 C59 1.507(5)
C59 C61 1.504(7)
C59 C60 1.511(7)
C59 H59A 1.0000
C60 H60A 0.9800
C60 H60B 0.9800
C60 H60C 0.9800
C61 H61A 0.9800
C61 H61B 0.9800
C61 H61C 0.9800
C62 C64 1.523(5)
C62 C63 1.531(5)
C62 H62A 1.0000
C63 H63A 0.9800
C63 H63B 0.9800
C63 H63C 0.9800
C64 H64A 0.9800
C64 H64B 0.9800
C64 H64C 0.9800

loop_
_geom_torsion_atom_site_label_1
_geom_torsion_atom_site_label_2
_geom_torsion_atom_site_label_3
_geom_torsion_atom_site_label_4
_geom_torsion
N2 Zn2 N4 C53 28.5(5)
Zn1 Zn2 N4 C53 -148.1(2)
N2 Zn2 N4 C39 -150.5(3)
Zn1 Zn2 N4 C39 32.9(3)
N4 Zn2 N2 C21 42.4(5)
Zn1 Zn2 N2 C21 -141.0(2)
N4 Zn2 N2 C7 -151.6(3)
Zn1 Zn2 N2 C7 25.0(3)
C6 C1 C2 C3 -0.1(5)
Zn1 C1 C2 C3 -177.9(3)
C6 C1 C2 C8 171.5(3)
Zn1 C1 C2 C8 -6.3(4)
C1 C2 C3 C4 -0.2(5)
C8 C2 C3 C4 -171.9(3)
C2 C3 C4 C5 0.7(6)
C3 C4 C5 C6 -0.8(6)
C4 C5 C6 C1 0.5(5)
C4 C5 C6 C7 -179.4(3)
C2 C1 C6 C5 0.0(5)
Zn1 C1 C6 C5 177.0(3)
C2 C1 C6 C7 179.8(3)
Zn1 C1 C6 C7 -3.1(5)
C21 N2 C7 C6 -156.6(3)
Zn2 N2 C7 C6 36.2(4)
C5 C6 C7 N2 111.1(3)
C1 C6 C7 N2 -68.7(4)
C9 N1 C8 C2 -167.3(3)
Zn1 N1 C8 C2 9.9(4)
C3 C2 C8 N1 169.0(3)
C1 C2 C8 N1 -3.1(5)
C8 N1 C9 C14 -119.3(3)
Zn1 N1 C9 C14 64.5(4)
C8 N1 C9 C10 62.4(4)
Zn1 N1 C9 C10 -113.8(3)
C14 C9 C10 C11 2.8(5)
N1 C9 C10 C11 -179.0(3)
C14 C9 C10 C18 -173.5(3)
N1 C9 C10 C18 4.7(5)
C9 C10 C11 C12 -0.1(5)
C18 C10 C11 C12 176.3(4)
C10 C11 C12 C13 -1.9(6)
C11 C12 C13 C14 1.3(6)
C12 C13 C14 C9 1.2(6)
C12 C13 C14 C15 -179.9(4)
C10 C9 C14 C13 -3.3(5)
N1 C9 C14 C13 178.4(3)
C10 C9 C14 C15 177.8(3)
N1 C9 C14 C15 -0.4(5)
C13 C14 C15 C16 -66.3(5)
C9 C14 C15 C16 112.5(4)
C13 C14 C15 C17 58.8(5)
C9 C14 C15 C17 -122.4(4)
C11 C10 C18 C19 -45.4(5)
C9 C10 C18 C19 130.8(4)
C11 C10 C18 C20 78.4(4)
C9 C10 C18 C20 -105.4(4)
C7 N2 C21 C22 -91.9(4)
Zn2 N2 C21 C22 74.7(4)
C7 N2 C21 C26 88.1(4)
Zn2 N2 C21 C26 -105.3(3)
C26 C21 C22 C23 -0.6(5)
N2 C21 C22 C23 179.4(3)
C26 C21 C22 C30 178.0(3)
N2 C21 C22 C30 -2.0(5)
C21 C22 C23 C24 0.6(5)
C30 C22 C23 C24 -178.0(3)
C22 C23 C24 C25 -0.3(6)
C23 C24 C25 C26 0.0(6)
C24 C25 C26 C21 -0.1(6)
C24 C25 C26 C27 178.6(4)
C22 C21 C26 C25 0.4(5)
N2 C21 C26 C25 -179.6(3)
C22 C21 C26 C27 -178.3(3)
N2 C21 C26 C27 1.7(5)
C25 C26 C27 C29 42.7(6)
C21 C26 C27 C29 -138.7(4)
C25 C26 C27 C28 -81.9(5)
C21 C26 C27 C28 96.7(5)
C23 C22 C30 C31 -65.1(5)
C21 C22 C30 C31 116.3(4)
C23 C22 C30 C32 58.7(5)
C21 C22 C30 C32 -119.9(4)
C38 C33 C34 C35 0.0(5)
Zn1 C33 C34 C35 -177.6(3)
C38 C33 C34 C40 171.8(3)
Zn1 C33 C34 C40 -5.8(4)
C33 C34 C35 C36 -0.4(6)
C40 C34 C35 C36 -172.3(4)
C34 C35 C36 C37 1.3(6)
C35 C36 C37 C38 -1.8(7)
C36 C37 C38 C33 1.4(6)
C36 C37 C38 C39 -177.8(4)
C34 C33 C38 C37 -0.4(5)
Zn1 C33 C38 C37 176.1(3)
C34 C33 C38 C39 178.8(3)
Zn1 C33 C38 C39 -4.6(5)
C53 N4 C39 C38 -151.9(3)
Zn2 N4 C39 C38 27.2(4)
C37 C38 C39 N4 116.7(4)
C33 C38 C39 N4 -62.5(4)
C41 N3 C40 C34 -166.1(3)
Zn1 N3 C40 C34 12.1(4)
C35 C34 C40 N3 167.2(3)
C33 C34 C40 N3 -5.2(5)
C40 N3 C41 C42 -117.9(3)
Zn1 N3 C41 C42 64.8(4)
C40 N3 C41 C46 62.6(4)
Zn1 N3 C41 C46 -114.8(3)
C46 C41 C42 C43 -3.9(5)
N3 C41 C42 C43 176.5(3)
C46 C41 C42 C50 177.5(3)
N3 C41 C42 C50 -2.0(5)
C41 C42 C43 C44 0.6(6)
C50 C42 C43 C44 179.2(4)
C42 C43 C44 C45 2.5(6)
C43 C44 C45 C46 -2.3(6)
C44 C45 C46 C41 -0.9(6)
C44 C45 C46 C47 176.6(4)
C42 C41 C46 C45 4.1(5)
N3 C41 C46 C45 -176.4(3)
C42 C41 C46 C47 -173.3(3)
N3 C41 C46 C47 6.2(5)
C45 C46 C47 C48 -46.1(5)
C41 C46 C47 C48 131.3(4)
C45 C46 C47 C49 78.0(5)
C41 C46 C47 C49 -104.6(4)
C43 C42 C50 C51 -63.3(4)
C41 C42 C50 C51 115.2(4)
C43 C42 C50 C52 60.9(4)
C41 C42 C50 C52 -120.5(4)
C39 N4 C53 C54 -87.0(4)
Zn2 N4 C53 C54 93.9(3)
C39 N4 C53 C58 94.2(4)
Zn2 N4 C53 C58 -84.9(3)
C58 C53 C54 C55 2.4(5)
N4 C53 C54 C55 -176.3(3)
C58 C53 C54 C62 -179.0(3)
N4 C53 C54 C62 2.2(5)
C53 C54 C55 C56 -0.5(5)
C62 C54 C55 C56 -179.1(3)
C54 C55 C56 C57 -0.8(6)
C55 C56 C57 C58 0.2(6)
C56 C57 C58 C53 1.7(6)
C56 C57 C58 C59 -178.0(4)
C54 C53 C58 C57 -3.0(5)
N4 C53 C58 C57 175.8(3)
C54 C53 C58 C59 176.7(3)
N4 C53 C58 C59 -4.6(5)
C57 C58 C59 C61 -61.0(6)
C53 C58 C59 C61 119.4(5)
C57 C58 C59 C60 66.8(6)
C53 C58 C59 C60 -112.8(5)
C55 C54 C62 C64 65.3(4)
C53 C54 C62 C64 -113.3(4)
C55 C54 C62 C63 -59.1(4)
C53 C54 C62 C63 122.3(4)
